data_7217618
loop_
_publ_author_name
'Crowley, James D.'
'Scottwell, Synove O.'
'McAdam, C. John'
'Shaffer, Karl J.'

_publ_section_title
;
 5-Ferrocenyl-2,2 -bipyridine Ligands: synthesis, palladium(II) and
 copper(I) complexes, optical and electrochemical properties.
;
_journal_name_full 'RSC Advances'
_journal_paper_doi 10.1039/C4RA05333H
_journal_year 2014
_chemical_formula_moiety 'C35 H38 Fe N6 Pd, 2(F6 Sb), C2 H3 N'
_chemical_formula_sum 'C37 H41 F12 Fe N7 Pd Sb2'
_chemical_formula_weight 1217.52
_chemical_name_systematic
;
 ?
;
_space_group_IT_number 2
_symmetry_cell_setting triclinic
_symmetry_space_group_name_Hall '-P 1'
_symmetry_space_group_name_H-M 'P -1'
_atom_sites_solution_hydrogens geom
_atom_sites_solution_primary direct
_atom_sites_solution_secondary difmap
_audit_conform_dict_location ftp://ftp.iucr.org/pub/cif_core.dic
_audit_conform_dict_name cif_core.dic
_audit_conform_dict_version 2.4
_audit_creation_date 2010-04-22T16:07:52-00:00
_audit_creation_method 'WinGX routine CIF_UPDATE'
_cell_angle_alpha 73.09(3)
_cell_angle_beta 73.84(3)
_cell_angle_gamma 74.59(3)
_cell_formula_units_Z 2
_cell_length_a 10.353(7)
_cell_length_b 14.768(9)
_cell_length_c 15.121(10)
_cell_measurement_reflns_used 6241
_cell_measurement_temperature 90(2)
_cell_measurement_theta_max 19.19
_cell_measurement_theta_min 2.85
_cell_volume 2081(2)
_computing_cell_refinement 'APEX2 and SAINT (Bruker, 2007)'
_computing_data_collection 'APEX2 (Bruker, 2007)'
_computing_data_reduction 'SAINT (Bruker, 2007)'
_computing_molecular_graphics 'ORTEP-3 (Farrugia, 1997) & Mercury (Macrae et al., 2006)'
_computing_publication_material 'SHELXTL-97 (Sheldrick, 2008) & enCIFer (Allen et al., 2004)'
_computing_structure_refinement 'SHELXL-97 (Sheldrick, 2008)'
_computing_structure_solution 'SIR97 (Altomare et al., 1999)'
_diffrn_ambient_temperature 90(2)
_diffrn_measured_fraction_theta_full 0.94
_diffrn_measured_fraction_theta_max 0.94
_diffrn_measurement_device_type 'CCD area detector'
_diffrn_measurement_method 'phi and omega scans'
_diffrn_radiation_monochromator graphite
_diffrn_radiation_type MoK\a
_diffrn_radiation_wavelength 0.71073
_diffrn_reflns_av_R_equivalents 0.0693
_diffrn_reflns_av_unetI/netI 0.0682
_diffrn_reflns_limit_h_max 10
_diffrn_reflns_limit_h_min -10
_diffrn_reflns_limit_k_max 14
_diffrn_reflns_limit_k_min -15
_diffrn_reflns_limit_l_max 15
_diffrn_reflns_limit_l_min -15
_diffrn_reflns_number 17648
_diffrn_reflns_theta_full 21.92
_diffrn_reflns_theta_max 21.92
_diffrn_reflns_theta_min 1.44
_exptl_absorpt_coefficient_mu 2.143
_exptl_absorpt_correction_T_max 0.7446
_exptl_absorpt_correction_T_min 0.6050
_exptl_absorpt_correction_type multi-scan
_exptl_absorpt_process_details 'SADABS (Bruker, 2007)'
_exptl_crystal_colour Red
_exptl_crystal_density_diffrn 1.943
_exptl_crystal_density_method 'not measured'
_exptl_crystal_description PLATE
_exptl_crystal_F_000 1188
_exptl_crystal_size_max 0.2
_exptl_crystal_size_mid 0.17
_exptl_crystal_size_min 0.05
_refine_diff_density_max 0.882
_refine_diff_density_min -1.014
_refine_diff_density_rms 0.129
_refine_ls_extinction_method none
_refine_ls_goodness_of_fit_ref 1.071
_refine_ls_hydrogen_treatment constr
_refine_ls_matrix_type full
_refine_ls_number_parameters 547
_refine_ls_number_reflns 4754
_refine_ls_number_restraints 0
_refine_ls_restrained_S_all 1.071
_refine_ls_R_factor_all 0.0687
_refine_ls_R_factor_gt 0.0471
_refine_ls_shift/su_max 0.001
_refine_ls_shift/su_mean 0
_refine_ls_structure_factor_coef Fsqd
_refine_ls_weighting_details 'calc w=1/[\s^2^(Fo^2^)+(0.0514P)^2^+10.2911P] where P=(Fo^2^+2Fc^2^)/3'
_refine_ls_weighting_scheme calc
_refine_ls_wR_factor_gt 0.1182
_refine_ls_wR_factor_ref 0.1282
_reflns_number_gt 3602
_reflns_number_total 4754
_reflns_threshold_expression >2\s(I)
_cod_data_source_file c4ra05333h2.cif
_cod_data_source_block al4
_cod_depositor_comments
;
The following automatic conversions were performed:

'_symmetry_cell_setting' value 'Triclinic' changed to 'triclinic'
according to
/usr/data/users/saulius/crontab/automatic-downloads/rss-feeds/RSC/lib/dictionaries/cif_core.dic
dictionary named 'cif_core.dic' version 2.4.2 from 2011-04-26.

Automatic conversion script
Id: cif_fix_values 2281 2013-09-26 08:29:07Z andrius 
;
_cod_original_sg_symbol_H-M P-1
_cod_database_code 7217618

loop_
_symmetry_equiv_pos_as_xyz
'x, y, z'
'-x, -y, -z'

loop_
_atom_site_label
_atom_site_type_symbol
_atom_site_fract_x
_atom_site_fract_y
_atom_site_fract_z
_atom_site_U_iso_or_equiv
_atom_site_adp_type
_atom_site_occupancy
_atom_site_symmetry_multiplicity
_atom_site_calc_flag
_atom_site_refinement_flags
C1 C 0.8810(12) 0.5191(7) 0.8811(8) 0.049(3) Uani 1 1 d .
H1A H 0.7833 0.5312 0.9043 0.074 Uiso 1 1 calc R
H1B H 0.9017 0.5405 0.8133 0.074 Uiso 1 1 calc R
H1C H 0.9214 0.5537 0.9076 0.074 Uiso 1 1 calc R
C2 C 0.9377(10) 0.4139(8) 0.9089(8) 0.034(3) Uani 1 1 d .
C3 C 1.0173(10) 0.3632(7) 0.8424(7) 0.032(3) Uani 1 1 d .
H3 H 1.0355 0.3964 0.7792 0.039 Uiso 1 1 calc R
C4 C 0.9133(11) 0.3633(8) 1.0003(8) 0.040(3) Uani 1 1 d .
H4 H 0.8609 0.3951 1.0473 0.048 Uiso 1 1 calc R
C5 C 0.9638(11) 0.2668(8) 1.0245(7) 0.038(3) Uani 1 1 d .
H5 H 0.9454 0.2329 1.0874 0.045 Uiso 1 1 calc R
C6 C 1.0424(9) 0.2198(7) 0.9552(7) 0.026(2) Uani 1 1 d .
C7 C 1.1010(9) 0.1180(7) 0.9731(7) 0.027(2) Uani 1 1 d .
C8 C 1.0876(10) 0.0539(8) 1.0610(7) 0.034(3) Uani 1 1 d .
H8 H 1.0365 0.0757 1.1147 0.041 Uiso 1 1 calc R
C9 C 1.1493(11) -0.0412(8) 1.0688(8) 0.037(3) Uani 1 1 d .
H9 H 1.1409 -0.084 1.128 0.044 Uiso 1 1 calc R
C10 C 1.2244(10) -0.0744(7) 0.9888(8) 0.031(3) Uani 1 1 d .
C11 C 1.2316(9) -0.0096(7) 0.9046(7) 0.025(2) Uani 1 1 d .
H11 H 1.2791 -0.0312 0.8502 0.03 Uiso 1 1 calc R
C12 C 1.2924(11) -0.1754(8) 0.9951(8) 0.038(3) Uani 1 1 d .
C13 C 1.2935(11) -0.2503(8) 1.0790(8) 0.042(3) Uani 1 1 d .
H13 H 1.2478 -0.2443 1.14 0.051 Uiso 1 1 calc R
C14 C 1.3745(12) -0.3334(8) 1.0537(9) 0.043(3) Uani 1 1 d .
H14 H 1.3912 -0.3936 1.0949 0.052 Uiso 1 1 calc R
C15 C 1.4274(12) -0.3125(8) 0.9561(10) 0.050(3) Uani 1 1 d .
H15 H 1.4864 -0.356 0.9217 0.06 Uiso 1 1 calc R
C16 C 1.3773(11) -0.2162(8) 0.9192(8) 0.040(3) Uani 1 1 d .
H16 H 1.396 -0.1838 0.8558 0.048 Uiso 1 1 calc R
C17 C 1.6234(12) -0.1410(8) 0.9636(10) 0.049(3) Uani 1 1 d .
H17 H 1.6279 -0.0919 0.9085 0.058 Uiso 1 1 calc R
C18 C 1.5477(12) -0.1307(8) 1.0543(9) 0.047(3) Uani 1 1 d .
H18 H 1.492 -0.0742 1.0696 0.057 Uiso 1 1 calc R
C19 C 1.5712(13) -0.2206(9) 1.1173(9) 0.052(3) Uani 1 1 d .
H19 H 1.5356 -0.2347 1.1823 0.062 Uiso 1 1 calc R
C20 C 1.6588(13) -0.2859(9) 1.0641(11) 0.057(4) Uani 1 1 d .
H20 H 1.6906 -0.3513 1.0879 0.068 Uiso 1 1 calc R
C21 C 1.6898(12) -0.2363(9) 0.9701(11) 0.054(3) Uani 1 1 d .
H21 H 1.7457 -0.2626 0.9201 0.065 Uiso 1 1 calc R
C22 C 1.4404(11) 0.0577(7) 0.7093(7) 0.035(3) Uani 1 1 d .
H22 H 1.4788 0.0856 0.741 0.042 Uiso 1 1 calc R
C23 C 1.5177(11) -0.0205(7) 0.6782(7) 0.032(3) Uani 1 1 d .
H23 H 1.6045 -0.0457 0.6914 0.038 Uiso 1 1 calc R
C24 C 1.4709(11) -0.0645(7) 0.6272(7) 0.031(3) Uani 1 1 d .
C25 C 1.3372(11) -0.0195(7) 0.6111(7) 0.035(3) Uani 1 1 d .
H25 H 1.2996 -0.043 0.5753 0.043 Uiso 1 1 calc R
C26 C 1.2640(11) 0.0574(7) 0.6474(7) 0.031(3) Uani 1 1 d .
H26 H 1.1758 0.0834 0.637 0.037 Uiso 1 1 calc R
C27 C 1.6720(12) -0.1905(8) 0.6231(9) 0.052(3) Uani 1 1 d .
H27A H 1.7384 -0.1507 0.5902 0.079 Uiso 1 1 calc R
H27B H 1.7023 -0.2515 0.6056 0.079 Uiso 1 1 calc R
H27C H 1.662 -0.201 0.6902 0.079 Uiso 1 1 calc R
C28 C 1.4891(12) -0.1874(7) 0.5449(8) 0.047(3) Uani 1 1 d .
H28A H 1.4231 -0.224 0.5873 0.07 Uiso 1 1 calc R
H28B H 1.5638 -0.2296 0.5135 0.07 Uiso 1 1 calc R
H28C H 1.4462 -0.1381 0.4986 0.07 Uiso 1 1 calc R
C29 C 1.2703(11) 0.3644(8) 0.6516(7) 0.035(3) Uani 1 1 d .
H29 H 1.3139 0.3586 0.6997 0.042 Uiso 1 1 calc R
C30 C 1.2806(11) 0.4411(8) 0.5770(7) 0.039(3) Uani 1 1 d .
H30 H 1.3283 0.4868 0.5758 0.047 Uiso 1 1 calc R
C31 C 1.2201(11) 0.4524(7) 0.5014(7) 0.036(3) Uani 1 1 d .
C32 C 1.1507(10) 0.3799(7) 0.5107(7) 0.032(3) Uani 1 1 d .
H32 H 1.1091 0.3823 0.4627 0.039 Uiso 1 1 calc R
C33 C 1.1435(10) 0.3077(8) 0.5870(7) 0.032(3) Uani 1 1 d .
H33 H 1.0953 0.2615 0.5903 0.039 Uiso 1 1 calc R
C34 C 1.2918(14) 0.6045(8) 0.4254(8) 0.062(4) Uani 1 1 d .
H34A H 1.2436 0.6335 0.4777 0.093 Uiso 1 1 calc R
H34B H 1.2879 0.6523 0.3671 0.093 Uiso 1 1 calc R
H34C H 1.3859 0.579 0.4299 0.093 Uiso 1 1 calc R
C35 C 1.1768(12) 0.5332(9) 0.3479(8) 0.060(4) Uani 1 1 d .
H35A H 1.228 0.481 0.3186 0.09 Uiso 1 1 calc R
H35B H 1.1855 0.5937 0.3032 0.09 Uiso 1 1 calc R
H35C H 1.0818 0.5285 0.3683 0.09 Uiso 1 1 calc R
C100 C -0.0248(18) 0.2802(14) 0.3559(11) 0.088(5) Uani 1 1 d .
C101 C -0.0840(18) 0.1992(11) 0.3593(11) 0.092(5) Uani 1 1 d .
H10A H -0.0524 0.1439 0.4059 0.138 Uiso 1 1 calc R
H10B H -0.0561 0.1839 0.2984 0.138 Uiso 1 1 calc R
H10C H -0.1823 0.2167 0.3759 0.138 Uiso 1 1 calc R
N1 N 1.0690(8) 0.2691(5) 0.8644(6) 0.0259(19) Uani 1 1 d .
N2 N 1.1731(8) 0.0854(6) 0.8953(6) 0.029(2) Uani 1 1 d .
N3 N 1.3119(8) 0.0984(6) 0.6978(5) 0.030(2) Uani 1 1 d .
N4 N 1.2017(8) 0.2964(6) 0.6607(5) 0.031(2) Uani 1 1 d .
N5 N 1.5410(9) -0.1428(6) 0.5980(6) 0.036(2) Uani 1 1 d .
N6 N 1.2290(10) 0.5277(7) 0.4279(6) 0.046(2) Uani 1 1 d .
N100 N 0.0129(19) 0.3479(14) 0.3529(11) 0.130(7) Uani 1 1 d .
F1 F 1.1628(7) -0.0013(5) 1.4032(5) 0.070(2) Uani 1 1 d .
F2 F 1.2855(8) -0.1787(5) 1.4000(5) 0.072(2) Uani 1 1 d .
F3 F 1.0207(7) -0.0040(5) 1.2854(5) 0.066(2) Uani 1 1 d .
F4 F 1.2862(6) -0.0509(4) 1.2408(4) 0.0533(17) Uani 1 1 d .
F5 F 1.0158(8) -0.1366(6) 1.4457(5) 0.077(2) Uani 1 1 d .
F6 F 1.1384(8) -0.1841(5) 1.2875(5) 0.064(2) Uani 1 1 d .
F7 F 0.3771(9) 0.6105(5) 0.6326(4) 0.075(2) Uani 1 1 d .
F8 F 0.2853(8) 0.6883(4) 0.7785(5) 0.066(2) Uani 1 1 d .
F9 F 0.2152(7) 0.5270(5) 0.7847(5) 0.067(2) Uani 1 1 d .
F10 F 0.4708(7) 0.4459(4) 0.7414(5) 0.063(2) Uani 1 1 d .
F11 F 0.5412(7) 0.6061(6) 0.7387(6) 0.084(2) Uani 1 1 d .
F12 F 0.3775(7) 0.5223(4) 0.8868(4) 0.0520(18) Uani 1 1 d .
Pd3 Pd 1.18923(8) 0.18835(5) 0.77505(5) 0.0283(2) Uani 1 1 d .
Sb1 Sb 1.15246(8) -0.09299(6) 1.34572(6) 0.0456(3) Uani 1 1 d .
Sb2 Sb 0.37953(8) 0.56719(5) 0.75911(5) 0.0391(3) Uani 1 1 d .
Fe1 Fe 1.48480(16) -0.22854(10) 1.01644(12) 0.0388(4) Uani 1 1 d .

loop_
_atom_site_aniso_label
_atom_site_aniso_U_11
_atom_site_aniso_U_22
_atom_site_aniso_U_33
_atom_site_aniso_U_23
_atom_site_aniso_U_13
_atom_site_aniso_U_12
C1 0.042(8) 0.033(7) 0.063(8) -0.020(6) -0.011(6) 0.018(6)
C2 0.019(6) 0.043(7) 0.043(7) -0.016(6) -0.004(5) -0.010(5)
C3 0.025(6) 0.026(7) 0.043(7) -0.010(5) -0.010(5) 0.003(5)
C4 0.032(7) 0.046(8) 0.044(8) -0.015(6) -0.007(6) -0.008(6)
C5 0.039(7) 0.048(8) 0.028(6) -0.004(6) -0.008(5) -0.016(6)
C6 0.017(6) 0.030(6) 0.034(7) -0.008(5) -0.017(5) 0.000(5)
C7 0.011(6) 0.043(7) 0.031(6) -0.011(6) -0.005(5) -0.012(5)
C8 0.032(7) 0.042(7) 0.035(7) 0.001(6) -0.018(5) -0.017(6)
C9 0.035(7) 0.038(7) 0.039(7) 0.003(6) -0.016(6) -0.014(6)
C10 0.024(6) 0.025(6) 0.051(7) 0.000(6) -0.029(6) -0.004(5)
C11 0.017(6) 0.029(7) 0.031(6) -0.002(5) -0.009(5) -0.008(5)
C12 0.035(7) 0.034(7) 0.053(7) -0.002(6) -0.028(6) -0.010(6)
C13 0.041(8) 0.039(7) 0.053(8) -0.007(6) -0.018(6) -0.013(6)
C14 0.044(8) 0.032(7) 0.065(9) 0.009(6) -0.041(7) -0.018(6)
C15 0.045(8) 0.028(7) 0.094(11) -0.021(7) -0.038(8) -0.003(6)
C16 0.038(7) 0.038(7) 0.058(8) -0.004(6) -0.031(6) -0.016(6)
C17 0.042(8) 0.026(7) 0.079(10) 0.003(6) -0.024(7) -0.013(6)
C18 0.039(8) 0.031(7) 0.084(10) -0.017(7) -0.030(7) -0.007(6)
C19 0.060(9) 0.041(8) 0.072(9) -0.001(7) -0.043(7) -0.022(7)
C20 0.048(9) 0.025(7) 0.113(12) -0.005(8) -0.051(8) -0.012(7)
C21 0.032(8) 0.038(8) 0.100(11) -0.022(8) -0.016(7) -0.009(6)
C22 0.025(7) 0.040(7) 0.043(7) -0.014(6) -0.011(5) -0.004(6)
C23 0.031(7) 0.025(6) 0.039(6) -0.011(5) -0.010(5) 0.000(5)
C24 0.031(7) 0.025(6) 0.035(6) -0.003(5) -0.007(5) -0.006(5)
C25 0.046(8) 0.031(7) 0.035(6) -0.001(5) -0.018(6) -0.015(6)
C26 0.029(6) 0.031(7) 0.032(6) -0.001(5) -0.010(5) -0.009(5)
C27 0.047(8) 0.044(8) 0.069(9) -0.029(7) -0.009(7) 0.001(6)
C28 0.052(8) 0.027(6) 0.064(8) -0.015(6) -0.005(6) -0.016(6)
C29 0.040(7) 0.044(7) 0.025(6) -0.008(6) -0.004(5) -0.015(6)
C30 0.045(8) 0.034(7) 0.040(7) -0.014(6) -0.002(6) -0.011(6)
C31 0.040(7) 0.024(7) 0.038(7) 0.000(6) -0.013(6) 0.001(5)
C32 0.037(7) 0.024(6) 0.029(6) -0.001(5) -0.010(5) 0.003(5)
C33 0.025(6) 0.040(7) 0.039(7) -0.017(6) -0.008(5) -0.008(5)
C34 0.098(11) 0.032(7) 0.047(8) 0.000(6) -0.015(7) -0.010(7)
C35 0.045(8) 0.059(9) 0.051(8) 0.001(6) -0.012(7) 0.015(7)
C100 0.088(13) 0.095(14) 0.076(11) 0.026(10) -0.052(10) -0.025(11)
C101 0.122(15) 0.065(10) 0.098(12) -0.009(9) -0.056(11) -0.010(10)
N1 0.021(5) 0.020(5) 0.037(5) -0.006(4) -0.011(4) 0.000(4)
N2 0.021(5) 0.029(6) 0.037(5) 0.003(4) -0.014(4) -0.010(4)
N3 0.026(6) 0.027(5) 0.035(5) -0.007(4) -0.006(4) -0.003(4)
N4 0.033(5) 0.024(5) 0.032(5) -0.005(4) -0.006(4) -0.002(4)
N5 0.035(6) 0.021(5) 0.046(5) -0.007(4) -0.006(5) -0.001(4)
N6 0.055(7) 0.043(6) 0.034(6) -0.010(5) -0.010(5) 0.000(5)
N100 0.154(16) 0.151(17) 0.109(12) 0.022(11) -0.067(11) -0.084(13)
F1 0.069(5) 0.070(5) 0.081(5) -0.035(4) 0.001(4) -0.028(4)
F2 0.092(6) 0.054(5) 0.085(5) 0.004(4) -0.055(5) -0.027(4)
F3 0.042(4) 0.067(5) 0.076(5) 0.012(4) -0.023(4) -0.010(4)
F4 0.050(4) 0.059(4) 0.055(4) -0.003(3) -0.016(3) -0.023(3)
F5 0.084(6) 0.109(6) 0.051(4) 0.005(4) -0.025(4) -0.058(5)
F6 0.097(6) 0.051(4) 0.065(4) 0.004(3) -0.046(4) -0.038(4)
F7 0.141(7) 0.064(5) 0.031(4) -0.003(3) -0.018(4) -0.050(5)
F8 0.088(6) 0.035(4) 0.078(5) -0.022(4) -0.040(4) 0.014(4)
F9 0.047(5) 0.078(5) 0.084(5) -0.021(4) -0.013(4) -0.024(4)
F10 0.076(5) 0.042(4) 0.069(5) -0.034(4) -0.002(4) 0.000(4)
F11 0.056(5) 0.098(6) 0.111(6) -0.049(5) 0.003(5) -0.033(4)
F12 0.080(5) 0.032(4) 0.041(4) -0.008(3) -0.021(3) 0.002(3)
Pd3 0.0263(5) 0.0265(5) 0.0313(5) -0.0052(4) -0.0084(4) -0.0033(4)
Sb1 0.0442(6) 0.0433(5) 0.0536(5) -0.0029(4) -0.0183(4) -0.0175(4)
Sb2 0.0451(5) 0.0314(5) 0.0413(5) -0.0097(3) -0.0082(4) -0.0083(4)
Fe1 0.0384(10) 0.0224(9) 0.0636(11) -0.0041(8) -0.0280(9) -0.0080(7)

loop_
_atom_type_symbol
_atom_type_description
_atom_type_scat_dispersion_real
_atom_type_scat_dispersion_imag
_atom_type_scat_source
C C 0.0033 0.0016 'International Tables Vol C Tables 4.2.6.8 and 6.1.1.4'
H H 0 0 'International Tables Vol C Tables 4.2.6.8 and 6.1.1.4'
N N 0.0061 0.0033 'International Tables Vol C Tables 4.2.6.8 and 6.1.1.4'
O O 0.0106 0.006 'International Tables Vol C Tables 4.2.6.8 and 6.1.1.4'
F F 0.0171 0.0103 'International Tables Vol C Tables 4.2.6.8 and 6.1.1.4'
Pd Pd -0.9988 1.0072 'International Tables Vol C Tables 4.2.6.8 and 6.1.1.4'
Sb Sb -0.5866 1.5461 'International Tables Vol C Tables 4.2.6.8 and 6.1.1.4'
Fe Fe 0.3463 0.8444 'International Tables Vol C Tables 4.2.6.8 and 6.1.1.4'

loop_
_geom_angle_atom_site_label_1
_geom_angle_atom_site_label_2
_geom_angle_atom_site_label_3
_geom_angle
C2 C1 H1A 109.5
C2 C1 H1B 109.5
H1A C1 H1B 109.5
C2 C1 H1C 109.5
H1A C1 H1C 109.5
H1B C1 H1C 109.5
C4 C2 C3 116.9(10)
C4 C2 C1 121.9(10)
C3 C2 C1 121.2(10)
N1 C3 C2 123.0(10)
N1 C3 H3 118.5
C2 C3 H3 118.5
C2 C4 C5 121.2(10)
C2 C4 H4 119.4
C5 C4 H4 119.4
C4 C5 C6 119.5(10)
C4 C5 H5 120.3
C6 C5 H5 120.3
N1 C6 C5 120.2(9)
N1 C6 C7 115.9(8)
C5 C6 C7 124.0(9)
N2 C7 C8 119.6(9)
N2 C7 C6 114.8(9)
C8 C7 C6 125.6(9)
C9 C8 C7 120.0(10)
C9 C8 H8 120
C7 C8 H8 120
C8 C9 C10 120.4(10)
C8 C9 H9 119.8
C10 C9 H9 119.8
C11 C10 C9 117.3(9)
C11 C10 C12 121.1(10)
C9 C10 C12 121.6(10)
C10 C11 N2 123.3(9)
C10 C11 H11 118.3
N2 C11 H11 118.3
C16 C12 C13 107.0(10)
C16 C12 C10 126.3(10)
C13 C12 C10 126.5(11)
C16 C12 Fe1 69.6(6)
C13 C12 Fe1 69.1(6)
C10 C12 Fe1 123.4(7)
C14 C13 C12 107.7(10)
C14 C13 Fe1 70.5(7)
C12 C13 Fe1 69.6(6)
C14 C13 H13 126.2
C12 C13 H13 126.2
Fe1 C13 H13 125.3
C13 C14 C15 108.9(10)
C13 C14 Fe1 69.5(6)
C15 C14 Fe1 69.6(6)
C13 C14 H14 125.5
C15 C14 H14 125.5
Fe1 C14 H14 127
C16 C15 C14 108.4(11)
C16 C15 Fe1 70.0(6)
C14 C15 Fe1 70.0(6)
C16 C15 H15 125.8
C14 C15 H15 125.8
Fe1 C15 H15 125.8
C15 C16 C12 108.0(11)
C15 C16 Fe1 69.9(6)
C12 C16 Fe1 69.3(6)
C15 C16 H16 126
C12 C16 H16 126
Fe1 C16 H16 126.3
C21 C17 C18 108.4(11)
C21 C17 Fe1 69.9(6)
C18 C17 Fe1 68.8(6)
C21 C17 H17 125.8
C18 C17 H17 125.8
Fe1 C17 H17 127.1
C19 C18 C17 107.7(11)
C19 C18 Fe1 70.0(6)
C17 C18 Fe1 70.4(6)
C19 C18 H18 126.1
C17 C18 H18 126.1
Fe1 C18 H18 125.1
C18 C19 C20 107.2(12)
C18 C19 Fe1 69.4(6)
C20 C19 Fe1 69.3(7)
C18 C19 H19 126.4
C20 C19 H19 126.4
Fe1 C19 H19 126.4
C21 C20 C19 108.5(11)
C21 C20 Fe1 70.5(7)
C19 C20 Fe1 69.7(7)
C21 C20 H20 125.8
C19 C20 H20 125.8
Fe1 C20 H20 125.6
C17 C21 C20 108.2(12)
C17 C21 Fe1 70.3(7)
C20 C21 Fe1 69.3(7)
C17 C21 H21 125.9
C20 C21 H21 125.9
Fe1 C21 H21 126.1
N3 C22 C23 124.8(9)
N3 C22 H22 117.6
C23 C22 H22 117.6
C22 C23 C24 121.6(10)
C22 C23 H23 119.2
C24 C23 H23 119.2
N5 C24 C23 123.7(10)
N5 C24 C25 122.2(9)
C23 C24 C25 114.1(9)
C26 C25 C24 120.8(9)
C26 C25 H25 119.6
C24 C25 H25 119.6
N3 C26 C25 123.8(10)
N3 C26 H26 118.1
C25 C26 H26 118.1
N5 C27 H27A 109.5
N5 C27 H27B 109.5
H27A C27 H27B 109.5
N5 C27 H27C 109.5
H27A C27 H27C 109.5
H27B C27 H27C 109.5
N5 C28 H28A 109.5
N5 C28 H28B 109.5
H28A C28 H28B 109.5
N5 C28 H28C 109.5
H28A C28 H28C 109.5
H28B C28 H28C 109.5
N4 C29 C30 124.1(10)
N4 C29 H29 117.9
C30 C29 H29 117.9
C29 C30 C31 120.6(10)
C29 C30 H30 119.7
C31 C30 H30 119.7
N6 C31 C32 124.0(10)
N6 C31 C30 121.1(10)
C32 C31 C30 114.9(9)
C33 C32 C31 120.8(10)
C33 C32 H32 119.6
C31 C32 H32 119.6
C32 C33 N4 124.6(9)
C32 C33 H33 117.7
N4 C33 H33 117.7
N6 C34 H34A 109.5
N6 C34 H34B 109.5
H34A C34 H34B 109.5
N6 C34 H34C 109.5
H34A C34 H34C 109.5
H34B C34 H34C 109.5
N6 C35 H35A 109.5
N6 C35 H35B 109.5
H35A C35 H35B 109.5
N6 C35 H35C 109.5
H35A C35 H35C 109.5
H35B C35 H35C 109.5
N100 C100 C101 175(2)
C100 C101 H10A 109.5
C100 C101 H10B 109.5
H10A C101 H10B 109.5
C100 C101 H10C 109.5
H10A C101 H10C 109.5
H10B C101 H10C 109.5
C3 N1 C6 119.2(8)
C3 N1 Pd3 126.7(7)
C6 N1 Pd3 114.1(6)
C7 N2 C11 119.3(8)
C7 N2 Pd3 114.4(6)
C11 N2 Pd3 126.2(7)
C22 N3 C26 114.9(8)
C22 N3 Pd3 121.3(7)
C26 N3 Pd3 122.2(7)
C29 N4 C33 115.0(8)
C29 N4 Pd3 120.8(7)
C33 N4 Pd3 124.2(7)
C24 N5 C28 122.4(9)
C24 N5 C27 119.9(9)
C28 N5 C27 117.6(8)
C31 N6 C35 119.9(10)
C31 N6 C34 121.7(9)
C35 N6 C34 118.4(9)
N3 Pd3 N4 89.6(3)
N3 Pd3 N2 93.8(3)
N4 Pd3 N2 176.4(3)
N3 Pd3 N1 174.3(3)
N4 Pd3 N1 95.9(3)
N2 Pd3 N1 80.7(3)
F2 Sb1 F1 90.6(3)
F2 Sb1 F5 91.8(3)
F1 Sb1 F5 91.7(3)
F2 Sb1 F3 177.7(3)
F1 Sb1 F3 89.9(3)
F5 Sb1 F3 90.4(3)
F2 Sb1 F6 90.5(3)
F1 Sb1 F6 178.8(3)
F5 Sb1 F6 87.8(3)
F3 Sb1 F6 89.0(3)
F2 Sb1 F4 89.6(3)
F1 Sb1 F4 90.9(3)
F5 Sb1 F4 177.0(3)
F3 Sb1 F4 88.2(3)
F6 Sb1 F4 89.6(3)
F11 Sb2 F7 91.2(4)
F11 Sb2 F12 90.4(3)
F7 Sb2 F12 178.3(3)
F11 Sb2 F10 91.8(3)
F7 Sb2 F10 90.6(3)
F12 Sb2 F10 89.2(3)
F11 Sb2 F9 177.8(3)
F7 Sb2 F9 91.0(3)
F12 Sb2 F9 87.4(3)
F10 Sb2 F9 88.5(3)
F11 Sb2 F8 89.0(3)
F7 Sb2 F8 89.9(3)
F12 Sb2 F8 90.2(3)
F10 Sb2 F8 179.0(3)
F9 Sb2 F8 90.6(3)
C18 Fe1 C20 68.4(5)
C18 Fe1 C13 116.9(5)
C20 Fe1 C13 129.1(5)
C18 Fe1 C19 40.6(4)
C20 Fe1 C19 40.9(5)
C13 Fe1 C19 107.5(5)
C18 Fe1 C12 109.6(4)
C20 Fe1 C12 169.0(6)
C13 Fe1 C12 41.3(4)
C19 Fe1 C12 130.7(5)
C18 Fe1 C15 170.3(5)
C20 Fe1 C15 115.5(5)
C13 Fe1 C15 68.2(5)
C19 Fe1 C15 147.8(5)
C12 Fe1 C15 68.3(4)
C18 Fe1 C16 132.3(5)
C20 Fe1 C16 147.9(5)
C13 Fe1 C16 69.0(5)
C19 Fe1 C16 170.6(5)
C12 Fe1 C16 41.1(4)
C15 Fe1 C16 40.0(4)
C18 Fe1 C14 148.6(5)
C20 Fe1 C14 107.7(5)
C13 Fe1 C14 40.0(4)
C19 Fe1 C14 115.6(5)
C12 Fe1 C14 68.1(4)
C15 Fe1 C14 40.4(4)
C16 Fe1 C14 67.7(4)
C18 Fe1 C21 68.2(5)
C20 Fe1 C21 40.2(5)
C13 Fe1 C21 167.5(5)
C19 Fe1 C21 68.3(5)
C12 Fe1 C21 150.1(5)
C15 Fe1 C21 108.6(5)
C16 Fe1 C21 117.0(5)
C14 Fe1 C21 129.9(5)
C18 Fe1 C17 40.8(4)
C20 Fe1 C17 67.4(5)
C13 Fe1 C17 151.0(5)
C19 Fe1 C17 68.1(5)
C12 Fe1 C17 118.6(4)
C15 Fe1 C17 131.1(6)
C16 Fe1 C17 110.5(5)
C14 Fe1 C17 168.5(5)
C21 Fe1 C17 39.8(4)

loop_
_geom_bond_atom_site_label_1
_geom_bond_atom_site_label_2
_geom_bond_distance
C1 C2 1.486(14)
C1 H1A 0.96
C1 H1B 0.96
C1 H1C 0.96
C2 C4 1.356(14)
C2 C3 1.379(13)
C3 N1 1.328(12)
C3 H3 0.93
C4 C5 1.357(14)
C4 H4 0.93
C5 C6 1.374(13)
C5 H5 0.93
C6 N1 1.344(12)
C6 C7 1.440(13)
C7 N2 1.350(12)
C7 C8 1.384(13)
C8 C9 1.365(14)
C8 H8 0.93
C9 C10 1.388(14)
C9 H9 0.93
C10 C11 1.349(13)
C10 C12 1.459(14)
C11 N2 1.355(12)
C11 H11 0.93
C12 C16 1.418(15)
C12 C13 1.420(15)
C12 Fe1 2.017(10)
C13 C14 1.381(15)
C13 Fe1 2.010(11)
C13 H13 0.93
C14 C15 1.396(16)
C14 Fe1 2.024(10)
C14 H14 0.93
C15 C16 1.383(15)
C15 Fe1 2.019(10)
C15 H15 0.93
C16 Fe1 2.020(10)
C16 H16 0.93
C17 C21 1.380(15)
C17 C18 1.407(16)
C17 Fe1 2.029(11)
C17 H17 0.93
C18 C19 1.396(15)
C18 Fe1 2.007(10)
C18 H18 0.93
C19 C20 1.407(17)
C19 Fe1 2.014(11)
C19 H19 0.93
C20 C21 1.387(17)
C20 Fe1 2.009(11)
C20 H20 0.93
C21 Fe1 2.025(12)
C21 H21 0.93
C22 N3 1.343(12)
C22 C23 1.345(13)
C22 H22 0.93
C23 C24 1.385(13)
C23 H23 0.93
C24 N5 1.316(12)
C24 C25 1.421(14)
C25 C26 1.355(14)
C25 H25 0.93
C26 N3 1.354(12)
C26 H26 0.93
C27 N5 1.451(13)
C27 H27A 0.96
C27 H27B 0.96
C27 H27C 0.96
C28 N5 1.450(13)
C28 H28A 0.96
C28 H28B 0.96
C28 H28C 0.96
C29 N4 1.333(12)
C29 C30 1.348(14)
C29 H29 0.93
C30 C31 1.400(14)
C30 H30 0.93
C31 N6 1.326(13)
C31 C32 1.395(14)
C32 C33 1.323(13)
C32 H32 0.93
C33 N4 1.358(12)
C33 H33 0.93
C34 N6 1.437(14)
C34 H34A 0.96
C34 H34B 0.96
C34 H34C 0.96
C35 N6 1.430(14)
C35 H35A 0.96
C35 H35B 0.96
C35 H35C 0.96
C100 N100 1.15(2)
C100 C101 1.46(2)
C101 H10A 0.96
C101 H10B 0.96
C101 H10C 0.96
N1 Pd3 2.002(8)
N2 Pd3 2.000(8)
N3 Pd3 1.980(8)
N4 Pd3 1.984(8)
F1 Sb1 1.848(6)
F2 Sb1 1.808(7)
F3 Sb1 1.860(6)
F4 Sb1 1.866(6)
F5 Sb1 1.852(7)
F6 Sb1 1.863(6)
F7 Sb2 1.837(6)
F8 Sb2 1.859(6)
F9 Sb2 1.853(6)
F10 Sb2 1.848(6)
F11 Sb2 1.829(7)
F12 Sb2 1.846(6)
